data_7243751
loop_
_publ_author_name
'Liu, Jian-Jun'
'Fu, Jia-Jia'
'Li, Gui-Jun'
'Liu, Teng'
'Xia, Shu-Biao'
'Cheng, Fei-Xiang'

_publ_section_title
;
 A water-stable photochromic MOF with controllable iodine sorption and
 efficient removal of dichromate
;
_journal_issue 43
_journal_name_full CrystEngComm
_journal_page_first 7628
_journal_page_last 7634
_journal_paper_doi 10.1039/D1CE00935D
_journal_volume 23
_journal_year 2021
_chemical_formula_moiety 'C26 H14 La N2.30 O10.90'
_chemical_formula_sum 'C26 H14 La N2.3 O10.9'
_chemical_formula_weight 671.90
_space_group_crystal_system triclinic
_space_group_IT_number 2
_space_group_name_Hall '-P 1'
_space_group_name_H-M_alt 'P -1'
_atom_sites_solution_hydrogens geom
_audit_creation_method SHELXL-2014/7
_audit_update_record
;
2021-06-12 deposited with the CCDC.	2021-09-24 downloaded from the CCDC.
;
_cell_angle_alpha 92.007(6)
_cell_angle_beta 101.500(7)
_cell_angle_gamma 101.086(7)
_cell_formula_units_Z 2
_cell_length_a 9.3815(8)
_cell_length_b 12.1909(10)
_cell_length_c 14.0591(11)
_cell_measurement_reflns_used 3918
_cell_measurement_temperature 153(2)
_cell_measurement_theta_max 30.7070
_cell_measurement_theta_min 2.6190
_cell_volume 1541.7(2)
_computing_cell_refinement 'Bruker SMART'
_computing_data_collection 'Bruker SMART'
_computing_data_reduction 'Bruker SMART'
_computing_structure_refinement 'SHELXL-2014/7 (Sheldrick, 2014)'
_computing_structure_solution 'SHELXS-97 (Sheldrick, 1990)'
_diffrn_ambient_temperature 153(2)
_diffrn_measured_fraction_theta_full 0.960
_diffrn_measured_fraction_theta_max 0.960
_diffrn_measurement_device_type 'CCD area detector'
_diffrn_measurement_method 'phi and omega scans'
_diffrn_radiation_type MoK\a
_diffrn_radiation_wavelength 0.71073
_diffrn_reflns_av_R_equivalents 0.0526
_diffrn_reflns_av_unetI/netI 0.0774
_diffrn_reflns_Laue_measured_fraction_full 0.960
_diffrn_reflns_Laue_measured_fraction_max 0.960
_diffrn_reflns_limit_h_max 11
_diffrn_reflns_limit_h_min -11
_diffrn_reflns_limit_k_max 11
_diffrn_reflns_limit_k_min -14
_diffrn_reflns_limit_l_max 16
_diffrn_reflns_limit_l_min -16
_diffrn_reflns_number 11154
_diffrn_reflns_point_group_measured_fraction_full 0.960
_diffrn_reflns_point_group_measured_fraction_max 0.960
_diffrn_reflns_theta_full 25.021
_diffrn_reflns_theta_max 25.021
_diffrn_reflns_theta_min 2.955
_exptl_absorpt_coefficient_mu 1.441
_exptl_absorpt_correction_T_max 1.00000
_exptl_absorpt_correction_T_min 0.94852
_exptl_absorpt_correction_type multi-scan
_exptl_absorpt_process_details '(SADABS; Bruker, 2004)'
_exptl_crystal_colour yellow
_exptl_crystal_density_diffrn 1.447
_exptl_crystal_description block
_exptl_crystal_F_000 661
_exptl_crystal_size_max 0.28
_exptl_crystal_size_mid 0.16
_exptl_crystal_size_min 0.07
_refine_diff_density_max 1.660
_refine_diff_density_min -1.005
_refine_diff_density_rms 0.133
_refine_ls_extinction_method none
_refine_ls_goodness_of_fit_ref 1.112
_refine_ls_hydrogen_treatment constr
_refine_ls_matrix_type full
_refine_ls_number_parameters 368
_refine_ls_number_reflns 5227
_refine_ls_number_restraints 0
_refine_ls_restrained_S_all 1.112
_refine_ls_R_factor_all 0.0599
_refine_ls_R_factor_gt 0.0507
_refine_ls_shift/su_max 0.000
_refine_ls_shift/su_mean 0.000
_refine_ls_structure_factor_coef Fsqd
_refine_ls_weighting_details 'w=1/[\s^2^(Fo^2^)+(0.0649P)^2^] where P=(Fo^2^+2Fc^2^)/3'
_refine_ls_weighting_scheme calc
_refine_ls_wR_factor_gt 0.1274
_refine_ls_wR_factor_ref 0.1306
_reflns_Friedel_coverage 0.000
_reflns_number_gt 4381
_reflns_number_total 5227
_reflns_threshold_expression 'I > 2\s(I)'
_cod_data_source_file d1ce00935d2.cif
_cod_data_source_block 1-NO3
_cod_depositor_comments 'Adding full bibliography for 7243751.cif.'
_cod_original_formula_sum 'C26 H14 La N2.30 O10.90'
_cod_database_code 7243751
_shelx_shelxl_version_number 2014/7
_shelx_space_group_comment
;
The symmetry employed for this shelxl refinement is uniquely defined
by the following loop, which should always be used as a source of
symmetry information in preference to the above space-group names.
They are only intended as comments.
;

loop_
_space_group_symop_operation_xyz
'x, y, z'
'-x, -y, -z'

loop_
_atom_site_label
_atom_site_type_symbol
_atom_site_fract_x
_atom_site_fract_y
_atom_site_fract_z
_atom_site_U_iso_or_equiv
_atom_site_adp_type
_atom_site_occupancy
_atom_site_site_symmetry_order
_atom_site_calc_flag
_atom_site_refinement_flags_posn
_atom_site_refinement_flags_adp
_atom_site_refinement_flags_occupancy
_atom_site_disorder_assembly
_atom_site_disorder_group
La1 La 0.92508(3) 0.83416(3) -0.06051(2) 0.03062(15) Uani 1 1 d . . . . .
O6 O 0.7961(4) 1.1711(3) 0.9774(3) 0.0372(10) Uani 1 1 d . . . . .
O5 O 0.8774(4) 1.0318(3) 0.9141(3) 0.0353(10) Uani 1 1 d . . . . .
O7 O 0.2368(4) 1.1076(4) 0.9442(3) 0.0427(11) Uani 1 1 d . . . . .
O8 O 0.1100(4) 0.9510(3) 0.8561(3) 0.0410(10) Uani 1 1 d . . . . .
O4 O 0.0756(4) 0.3080(3) -0.0586(3) 0.0418(10) Uani 1 1 d . . . . .
N1 N 0.3756(5) 0.6586(4) 0.1453(4) 0.0353(12) Uani 1 1 d . . . . .
O3 O 0.1404(6) 0.3209(4) -0.2017(4) 0.0683(16) Uani 1 1 d . . . . .
C5 C 0.2582(6) 0.5156(5) 0.0117(4) 0.0337(14) Uani 1 1 d . . . . .
H5 H 0.1935 0.4810 0.0510 0.040 Uiso 1 1 calc R U . . .
O1 O 0.6715(4) 0.7361(4) -0.1168(4) 0.0570(14) Uani 1 1 d . . . . .
C2 C 0.4482(6) 0.6169(5) -0.1016(4) 0.0333(14) Uani 1 1 d . . . . .
C4 C 0.2487(6) 0.4700(5) -0.0817(4) 0.0338(14) Uani 1 1 d . . . . .
C23 C 0.3549(6) 1.0149(5) 0.8417(4) 0.0309(13) Uani 1 1 d . . . . .
C22 C 0.4983(6) 1.0595(4) 0.8939(4) 0.0296(13) Uani 1 1 d . . . . .
H22 H 0.5125 1.1021 0.9541 0.035 Uiso 1 1 calc R U . . .
C7 C 0.4619(6) 0.6612(5) -0.0083(5) 0.0363(14) Uani 1 1 d . . . . .
H7 H 0.5379 0.7245 0.0179 0.044 Uiso 1 1 calc R U . . .
N2 N 0.4403(5) 0.8926(4) 0.6177(4) 0.0381(12) Uani 1 1 d . . . . .
C6 C 0.3637(6) 0.6128(5) 0.0473(4) 0.0322(14) Uani 1 1 d . . . . .
C21 C 0.6220(6) 1.0418(5) 0.8577(4) 0.0316(14) Uani 1 1 d . . . . .
C24 C 0.3353(6) 0.9575(5) 0.7520(5) 0.0359(14) Uani 1 1 d . . . . .
H24 H 0.2381 0.9260 0.7161 0.043 Uiso 1 1 calc R U . . .
C3 C 0.3390(6) 0.5242(5) -0.1387(4) 0.0330(14) Uani 1 1 d . . . . .
H3 H 0.3260 0.4972 -0.2047 0.040 Uiso 1 1 calc R U . . .
C8 C 0.1460(6) 0.3580(5) -0.1188(5) 0.0398(15) Uani 1 1 d . . . . .
C25 C 0.2235(6) 1.0253(5) 0.8842(4) 0.0309(13) Uani 1 1 d . . . . .
C26 C 0.7747(6) 1.0865(5) 0.9217(4) 0.0315(14) Uani 1 1 d . . . . .
O9 O 0.8461(6) 0.8178(5) -0.2530(4) 0.0743(16) Uani 1 1 d . . . . .
C13 C 0.2507(7) 0.6678(5) 0.1770(5) 0.0433(16) Uani 1 1 d . . . . .
H13 H 0.1563 0.6435 0.1346 0.052 Uiso 1 1 calc R U . . .
C9 C 0.5100(6) 0.6969(5) 0.2051(5) 0.0366(15) Uani 1 1 d . . . . .
H9 H 0.5974 0.6924 0.1821 0.044 Uiso 1 1 calc R U . . .
C19 C 0.4588(6) 0.9460(5) 0.7142(4) 0.0337(14) Uani 1 1 d . . . . .
C20 C 0.6018(6) 0.9860(5) 0.7680(4) 0.0344(14) Uani 1 1 d . . . . .
H20 H 0.6852 0.9748 0.7428 0.041 Uiso 1 1 calc R U . . .
C10 C 0.5229(7) 0.7414(5) 0.2970(5) 0.0416(16) Uani 1 1 d . . . . .
H10 H 0.6182 0.7679 0.3376 0.050 Uiso 1 1 calc R U . . .
C11 C 0.3965(7) 0.7480(5) 0.3310(5) 0.0399(15) Uani 1 1 d . . . . .
C12 C 0.2592(7) 0.7113(5) 0.2686(5) 0.0455(17) Uani 1 1 d . . . . .
H12 H 0.1709 0.7167 0.2901 0.055 Uiso 1 1 calc R U . . .
C1 C 0.5591(7) 0.6696(6) -0.1618(5) 0.0539(19) Uani 1 1 d . . . . .
C17 C 0.3330(7) 0.9149(6) 0.5438(5) 0.0454(17) Uani 1 1 d . . . . .
H17 H 0.2704 0.9639 0.5566 0.054 Uiso 1 1 calc R U . . .
C14 C 0.4089(7) 0.7984(6) 0.4328(5) 0.0447(17) Uani 1 1 d . . . . .
O2 O 0.5340(7) 0.6396(7) -0.2485(4) 0.129(3) Uani 1 1 d . . . . .
O10 O 0.9969(10) 0.6594(6) -0.1393(6) 0.127(3) Uani 1 1 d . . . . .
C18 C 0.3156(7) 0.8673(6) 0.4519(5) 0.0438(16) Uani 1 1 d . . . . .
H18 H 0.2394 0.8815 0.4012 0.053 Uiso 1 1 calc R U . . .
C15 C 0.5159(7) 0.7767(6) 0.5089(5) 0.0488(17) Uani 1 1 d . . . . .
H15 H 0.5816 0.7297 0.4974 0.059 Uiso 1 1 calc R U . . .
C16 C 0.5266(7) 0.8231(6) 0.6002(5) 0.0465(17) Uani 1 1 d . . . . .
H16 H 0.5974 0.8052 0.6526 0.056 Uiso 1 1 calc R U . . .
O11 O 0.856(2) 0.4390(17) -0.4452(16) 0.089(6) Uiso 0.3 1 d . . P . .
O12 O 0.735(3) 0.567(2) -0.357(2) 0.120(8) Uiso 0.3 1 d . . P . .
O13 O 0.981(2) 0.5356(14) -0.2805(14) 0.068(5) Uiso 0.3 1 d . . P . .
N3 N 0.862(4) 0.515(3) -0.356(3) 0.134(12) Uiso 0.3 1 d . . P . .

loop_
_atom_site_aniso_label
_atom_site_aniso_U_11
_atom_site_aniso_U_22
_atom_site_aniso_U_33
_atom_site_aniso_U_23
_atom_site_aniso_U_13
_atom_site_aniso_U_12
La1 0.0175(2) 0.0341(2) 0.0378(3) 0.00070(16) 0.00719(15) -0.00160(13)
O6 0.028(2) 0.037(2) 0.043(3) -0.007(2) 0.004(2) 0.0039(18)
O5 0.0177(19) 0.045(2) 0.043(3) 0.000(2) 0.0085(18) 0.0055(17)
O7 0.031(2) 0.051(3) 0.049(3) -0.004(2) 0.019(2) 0.0032(19)
O8 0.025(2) 0.054(3) 0.042(3) 0.003(2) 0.012(2) -0.0010(19)
O4 0.031(2) 0.043(2) 0.046(3) 0.004(2) 0.010(2) -0.0078(18)
N1 0.025(3) 0.042(3) 0.037(3) -0.004(2) 0.008(2) 0.002(2)
O3 0.068(4) 0.074(4) 0.048(3) -0.019(3) 0.021(3) -0.027(3)
C5 0.025(3) 0.036(3) 0.040(4) 0.007(3) 0.009(3) 0.002(2)
O1 0.022(2) 0.075(3) 0.060(3) -0.010(3) 0.013(2) -0.023(2)
C2 0.022(3) 0.040(3) 0.035(4) 0.002(3) 0.006(3) 0.001(2)
C4 0.018(3) 0.040(3) 0.040(4) 0.006(3) 0.003(3) -0.001(2)
C23 0.021(3) 0.038(3) 0.037(4) 0.009(3) 0.014(3) 0.004(2)
C22 0.022(3) 0.033(3) 0.035(4) 0.002(3) 0.010(3) 0.006(2)
C7 0.023(3) 0.039(3) 0.045(4) 0.007(3) 0.006(3) 0.003(3)
N2 0.026(3) 0.054(3) 0.034(3) -0.005(3) 0.008(2) 0.005(2)
C6 0.024(3) 0.039(3) 0.032(4) 0.001(3) 0.006(3) 0.004(2)
C21 0.020(3) 0.037(3) 0.039(4) 0.005(3) 0.009(3) 0.006(2)
C24 0.019(3) 0.046(4) 0.042(4) 0.005(3) 0.007(3) 0.004(3)
C3 0.021(3) 0.043(3) 0.032(3) 0.002(3) 0.005(3) 0.000(2)
C8 0.023(3) 0.049(4) 0.044(4) 0.004(3) 0.007(3) 0.000(3)
C25 0.021(3) 0.040(3) 0.032(3) 0.005(3) 0.008(3) 0.003(3)
C26 0.016(3) 0.044(4) 0.037(4) 0.011(3) 0.012(3) 0.003(3)
O9 0.048(3) 0.113(5) 0.057(4) -0.003(3) 0.000(3) 0.018(3)
C13 0.028(3) 0.051(4) 0.050(4) -0.002(3) 0.009(3) 0.006(3)
C9 0.026(3) 0.044(4) 0.039(4) -0.003(3) 0.010(3) 0.004(3)
C19 0.029(3) 0.042(3) 0.028(3) -0.004(3) 0.005(3) 0.005(3)
C20 0.017(3) 0.050(4) 0.037(4) 0.004(3) 0.007(3) 0.009(3)
C10 0.029(3) 0.049(4) 0.044(4) -0.006(3) 0.005(3) 0.006(3)
C11 0.039(4) 0.044(4) 0.036(4) 0.004(3) 0.009(3) 0.006(3)
C12 0.034(4) 0.054(4) 0.051(5) -0.010(3) 0.017(3) 0.008(3)
C1 0.039(4) 0.073(5) 0.040(5) 0.003(4) 0.010(3) -0.015(4)
C17 0.035(4) 0.058(4) 0.045(4) 0.001(3) 0.010(3) 0.014(3)
C14 0.036(4) 0.057(4) 0.040(4) -0.003(3) 0.013(3) 0.001(3)
O2 0.095(5) 0.202(8) 0.043(4) -0.014(4) 0.024(3) -0.092(5)
O10 0.184(8) 0.117(6) 0.100(6) 0.024(5) 0.025(6) 0.084(6)
C18 0.031(3) 0.064(4) 0.035(4) -0.007(3) 0.005(3) 0.012(3)
C15 0.042(4) 0.068(5) 0.043(4) 0.001(4) 0.012(3) 0.025(3)
C16 0.040(4) 0.064(4) 0.040(4) -0.005(3) 0.009(3) 0.023(3)

loop_
_atom_type_symbol
_atom_type_description
_atom_type_scat_dispersion_real
_atom_type_scat_dispersion_imag
_atom_type_scat_source
C C 0.0033 0.0016 'International Tables Vol C Tables 4.2.6.8 and 6.1.1.4'
H H 0.0000 0.0000 'International Tables Vol C Tables 4.2.6.8 and 6.1.1.4'
N N 0.0061 0.0033 'International Tables Vol C Tables 4.2.6.8 and 6.1.1.4'
O O 0.0106 0.0060 'International Tables Vol C Tables 4.2.6.8 and 6.1.1.4'
La La -0.2871 2.4523 'International Tables Vol C Tables 4.2.6.8 and 6.1.1.4'

loop_
_geom_angle_atom_site_label_1
_geom_angle_atom_site_label_2
_geom_angle_atom_site_label_3
_geom_angle
_geom_angle_site_symmetry_1
_geom_angle_site_symmetry_3
_geom_angle_publ_flag
O1 La1 O4 82.37(16) . 2_665 ?
O1 La1 O8 132.87(15) . 1_654 ?
O4 La1 O8 137.90(14) 2_665 1_654 ?
O1 La1 O5 96.74(15) . 1_554 ?
O4 La1 O5 141.83(13) 2_665 1_554 ?
O8 La1 O5 66.98(12) 1_654 1_554 ?
O1 La1 O7 70.79(14) . 2_676 ?
O4 La1 O7 75.71(14) 2_665 2_676 ?
O8 La1 O7 131.07(13) 1_654 2_676 ?
O5 La1 O7 68.19(13) 1_554 2_676 ?
O1 La1 O10 85.7(2) . . ?
O4 La1 O10 73.0(2) 2_665 . ?
O8 La1 O10 86.0(2) 1_654 . ?
O5 La1 O10 145.2(2) 1_554 . ?
O7 La1 O10 142.9(2) 2_676 . ?
O1 La1 O9 68.28(16) . . ?
O4 La1 O9 131.89(16) 2_665 . ?
O8 La1 O9 65.64(15) 1_654 . ?
O5 La1 O9 80.87(16) 1_554 . ?
O7 La1 O9 124.33(15) 2_676 . ?
O10 La1 O9 67.8(2) . . ?
O1 La1 O6 148.94(16) . 2_776 ?
O4 La1 O6 70.96(13) 2_665 2_776 ?
O8 La1 O6 67.90(13) 1_654 2_776 ?
O5 La1 O6 114.03(12) 1_554 2_776 ?
O7 La1 O6 115.69(13) 2_676 2_776 ?
O10 La1 O6 71.7(2) . 2_776 ?
O9 La1 O6 118.98(14) . 2_776 ?
O1 La1 O5 145.66(13) . 2_776 ?
O4 La1 O5 84.55(12) 2_665 2_776 ?
O8 La1 O5 75.16(12) 1_654 2_776 ?
O5 La1 O5 74.88(14) 1_554 2_776 ?
O7 La1 O5 75.25(12) 2_676 2_776 ?
O10 La1 O5 120.3(2) . 2_776 ?
O9 La1 O5 139.55(15) . 2_776 ?
O6 La1 O5 48.65(11) 2_776 2_776 ?
O1 La1 C26 158.39(16) . 2_776 ?
O4 La1 C26 77.36(14) 2_665 2_776 ?
O8 La1 C26 68.64(14) 1_654 2_776 ?
O5 La1 C26 94.62(14) 1_554 2_776 ?
O7 La1 C26 96.74(14) 2_676 2_776 ?
O10 La1 C26 95.4(2) . 2_776 ?
O9 La1 C26 131.94(15) . 2_776 ?
O6 La1 C26 23.64(13) 2_776 2_776 ?
O5 La1 C26 25.04(13) 2_776 2_776 ?
O1 La1 La1 127.42(12) . 2_775 ?
O4 La1 La1 114.69(10) 2_665 2_775 ?
O8 La1 La1 66.12(9) 1_654 2_775 ?
O5 La1 La1 38.82(9) 1_554 2_775 ?
O7 La1 La1 66.93(9) 2_676 2_775 ?
O10 La1 La1 146.0(2) . 2_775 ?
O9 La1 La1 113.42(14) . 2_775 ?
O6 La1 La1 79.59(9) 2_776 2_775 ?
O5 La1 La1 36.06(8) 2_776 2_775 ?
C26 La1 La1 57.37(11) 2_776 2_775 ?
C26 O6 La1 96.4(3) . 2_776 ?
C26 O5 La1 137.7(3) . 1_556 ?
C26 O5 La1 91.8(3) . 2_776 ?
La1 O5 La1 105.12(14) 1_556 2_776 ?
C25 O7 La1 134.8(3) . 2_676 ?
C25 O8 La1 134.7(4) . 1_456 ?
C8 O4 La1 145.1(4) . 2_665 ?
C9 N1 C13 119.3(5) . . ?
C9 N1 C6 121.1(5) . . ?
C13 N1 C6 119.6(5) . . ?
C4 C5 C6 119.3(5) . . ?
C4 C5 H5 120.4 . . ?
C6 C5 H5 120.4 . . ?
C1 O1 La1 162.5(5) . . ?
C7 C2 C3 120.1(5) . . ?
C7 C2 C1 118.9(5) . . ?
C3 C2 C1 121.0(6) . . ?
C3 C4 C5 119.3(5) . . ?
C3 C4 C8 120.1(5) . . ?
C5 C4 C8 120.5(5) . . ?
C24 C23 C22 119.4(5) . . ?
C24 C23 C25 120.4(5) . . ?
C22 C23 C25 120.2(5) . . ?
C23 C22 C21 120.2(5) . . ?
C23 C22 H22 119.9 . . ?
C21 C22 H22 119.9 . . ?
C2 C7 C6 119.3(5) . . ?
C2 C7 H7 120.3 . . ?
C6 C7 H7 120.3 . . ?
C16 N2 C17 119.9(5) . . ?
C16 N2 C19 120.8(5) . . ?
C17 N2 C19 119.4(5) . . ?
C7 C6 C5 120.6(5) . . ?
C7 C6 N1 120.2(5) . . ?
C5 C6 N1 119.2(5) . . ?
C20 C21 C22 120.0(5) . . ?
C20 C21 C26 122.8(5) . . ?
C22 C21 C26 117.2(5) . . ?
C23 C24 C19 119.8(5) . . ?
C23 C24 H24 120.1 . . ?
C19 C24 H24 120.1 . . ?
C4 C3 C2 121.1(6) . . ?
C4 C3 H3 119.4 . . ?
C2 C3 H3 119.4 . . ?
O3 C8 O4 125.1(6) . . ?
O3 C8 C4 118.5(6) . . ?
O4 C8 C4 116.4(6) . . ?
O8 C25 O7 125.9(5) . . ?
O8 C25 C23 116.2(5) . . ?
O7 C25 C23 117.9(5) . . ?
O6 C26 O5 123.0(5) . . ?
O6 C26 C21 120.3(5) . . ?
O5 C26 C21 116.7(5) . . ?
O6 C26 La1 60.0(3) . 2_776 ?
O5 C26 La1 63.2(3) . 2_776 ?
C21 C26 La1 176.1(4) . 2_776 ?
N1 C13 C12 120.6(6) . . ?
N1 C13 H13 119.7 . . ?
C12 C13 H13 119.7 . . ?
N1 C9 C10 121.7(5) . . ?
N1 C9 H9 119.1 . . ?
C10 C9 H9 119.1 . . ?
C20 C19 C24 120.8(5) . . ?
C20 C19 N2 118.6(5) . . ?
C24 C19 N2 120.6(5) . . ?
C21 C20 C19 119.6(5) . . ?
C21 C20 H20 120.2 . . ?
C19 C20 H20 120.2 . . ?
C9 C10 C11 119.5(6) . . ?
C9 C10 H10 120.3 . . ?
C11 C10 H10 120.3 . . ?
C10 C11 C12 118.6(6) . . ?
C10 C11 C14 120.1(6) . . ?
C12 C11 C14 121.3(6) . . ?
C13 C12 C11 120.3(6) . . ?
C13 C12 H12 119.9 . . ?
C11 C12 H12 119.9 . . ?
O2 C1 O1 125.2(6) . . ?
O2 C1 C2 118.2(6) . . ?
O1 C1 C2 116.5(6) . . ?
C18 C17 N2 120.3(6) . . ?
C18 C17 H17 119.8 . . ?
N2 C17 H17 119.8 . . ?
C18 C14 C15 118.6(6) . . ?
C18 C14 C11 121.2(6) . . ?
C15 C14 C11 120.2(6) . . ?
C17 C18 C14 119.9(6) . . ?
C17 C18 H18 120.1 . . ?
C14 C18 H18 120.1 . . ?
C16 C15 C14 119.7(6) . . ?
C16 C15 H15 120.2 . . ?
C14 C15 H15 120.2 . . ?
N2 C16 C15 121.5(7) . . ?
N2 C16 H16 119.2 . . ?
C15 C16 H16 119.2 . . ?
O13 N3 O12 121(3) . . ?
O13 N3 O11 122(3) . . ?
O12 N3 O11 117(3) . . ?

loop_
_geom_bond_atom_site_label_1
_geom_bond_atom_site_label_2
_geom_bond_distance
_geom_bond_site_symmetry_2
_geom_bond_publ_flag
La1 O1 2.409(4) . ?
La1 O4 2.452(4) 2_665 ?
La1 O8 2.528(4) 1_654 ?
La1 O5 2.558(4) 1_554 ?
La1 O7 2.608(4) 2_676 ?
La1 O10 2.627(7) . ?
La1 O9 2.649(5) . ?
La1 O6 2.658(4) 2_776 ?
La1 O5 2.724(4) 2_776 ?
La1 C26 3.051(6) 2_776 ?
La1 La1 4.1951(7) 2_775 ?
O6 C26 1.231(7) . ?
O6 La1 2.658(4) 2_776 ?
O5 C26 1.292(7) . ?
O5 La1 2.558(4) 1_556 ?
O5 La1 2.724(4) 2_776 ?
O7 C25 1.259(7) . ?
O7 La1 2.608(4) 2_676 ?
O8 C25 1.244(7) . ?
O8 La1 2.528(4) 1_456 ?
O4 C8 1.276(7) . ?
O4 La1 2.452(4) 2_665 ?
N1 C9 1.356(7) . ?
N1 C13 1.357(7) . ?
N1 C6 1.443(7) . ?
O3 C8 1.222(7) . ?
C5 C4 1.387(8) . ?
C5 C6 1.394(8) . ?
C5 H5 0.9500 . ?
O1 C1 1.240(7) . ?
C2 C7 1.374(8) . ?
C2 C3 1.378(8) . ?
C2 C1 1.530(8) . ?
C4 C3 1.375(8) . ?
C4 C8 1.519(8) . ?
C23 C24 1.382(8) . ?
C23 C22 1.393(8) . ?
C23 C25 1.498(8) . ?
C22 C21 1.406(7) . ?
C22 H22 0.9500 . ?
C7 C6 1.385(8) . ?
C7 H7 0.9500 . ?
N2 C16 1.328(8) . ?
N2 C17 1.370(8) . ?
N2 C19 1.447(7) . ?
C21 C20 1.372(8) . ?
C21 C26 1.520(8) . ?
C24 C19 1.395(8) . ?
C24 H24 0.9500 . ?
C3 H3 0.9500 . ?
C26 La1 3.051(6) 2_776 ?
C13 C12 1.357(9) . ?
C13 H13 0.9500 . ?
C9 C10 1.358(9) . ?
C9 H9 0.9500 . ?
C19 C20 1.388(8) . ?
C20 H20 0.9500 . ?
C10 C11 1.378(8) . ?
C10 H10 0.9500 . ?
C11 C12 1.389(9) . ?
C11 C14 1.511(9) . ?
C12 H12 0.9500 . ?
C1 O2 1.223(8) . ?
C17 C18 1.363(9) . ?
C17 H17 0.9500 . ?
C14 C18 1.380(9) . ?
C14 C15 1.384(9) . ?
C18 H18 0.9500 . ?
C15 C16 1.362(9) . ?
C15 H15 0.9500 . ?
C16 H16 0.9500 . ?
O11 N3 1.51(4) . ?
O12 N3 1.45(4) . ?
O13 N3 1.36(4) . ?

loop_
_geom_torsion_atom_site_label_1
_geom_torsion_atom_site_label_2
_geom_torsion_atom_site_label_3
_geom_torsion_atom_site_label_4
_geom_torsion
_geom_torsion_site_symmetry_1
_geom_torsion_site_symmetry_2
_geom_torsion_site_symmetry_3
_geom_torsion_site_symmetry_4
_geom_torsion_publ_flag
C6 C5 C4 C3 -2.8(9) . . . . ?
C6 C5 C4 C8 173.7(5) . . . . ?
C24 C23 C22 C21 -3.0(8) . . . . ?
C25 C23 C22 C21 174.7(5) . . . . ?
C3 C2 C7 C6 -1.0(9) . . . . ?
C1 C2 C7 C6 -178.8(6) . . . . ?
C2 C7 C6 C5 4.3(9) . . . . ?
C2 C7 C6 N1 -179.5(5) . . . . ?
C4 C5 C6 C7 -2.4(9) . . . . ?
C4 C5 C6 N1 -178.6(5) . . . . ?
C9 N1 C6 C7 -39.2(8) . . . . ?
C13 N1 C6 C7 138.2(6) . . . . ?
C9 N1 C6 C5 137.1(6) . . . . ?
C13 N1 C6 C5 -45.5(8) . . . . ?
C23 C22 C21 C20 3.9(8) . . . . ?
C23 C22 C21 C26 -176.1(5) . . . . ?
C22 C23 C24 C19 -0.7(9) . . . . ?
C25 C23 C24 C19 -178.4(5) . . . . ?
C5 C4 C3 C2 6.2(9) . . . . ?
C8 C4 C3 C2 -170.4(6) . . . . ?
C7 C2 C3 C4 -4.3(9) . . . . ?
C1 C2 C3 C4 173.5(6) . . . . ?
La1 O4 C8 O3 81.8(9) 2_665 . . . ?
La1 O4 C8 C4 -95.6(7) 2_665 . . . ?
C3 C4 C8 O3 -3.7(9) . . . . ?
C5 C4 C8 O3 179.7(6) . . . . ?
C3 C4 C8 O4 173.8(5) . . . . ?
C5 C4 C8 O4 -2.7(9) . . . . ?
La1 O8 C25 O7 -45.4(9) 1_456 . . . ?
La1 O8 C25 C23 135.0(5) 1_456 . . . ?
La1 O7 C25 O8 9.4(10) 2_676 . . . ?
La1 O7 C25 C23 -170.9(4) 2_676 . . . ?
C24 C23 C25 O8 25.1(8) . . . . ?
C22 C23 C25 O8 -152.5(5) . . . . ?
C24 C23 C25 O7 -154.6(6) . . . . ?
C22 C23 C25 O7 27.8(8) . . . . ?
La1 O6 C26 O5 -4.5(6) 2_776 . . . ?
La1 O6 C26 C21 175.5(4) 2_776 . . . ?
La1 O5 C26 O6 119.3(5) 1_556 . . . ?
La1 O5 C26 O6 4.4(6) 2_776 . . . ?
La1 O5 C26 C21 -60.7(7) 1_556 . . . ?
La1 O5 C26 C21 -175.7(4) 2_776 . . . ?
La1 O5 C26 La1 114.9(5) 1_556 . . 2_776 ?
C20 C21 C26 O6 149.4(6) . . . . ?
C22 C21 C26 O6 -30.6(8) . . . . ?
C20 C21 C26 O5 -30.6(8) . . . . ?
C22 C21 C26 O5 149.5(5) . . . . ?
C9 N1 C13 C12 -2.1(9) . . . . ?
C6 N1 C13 C12 -179.6(6) . . . . ?
C13 N1 C9 C10 1.8(9) . . . . ?
C6 N1 C9 C10 179.2(6) . . . . ?
C23 C24 C19 C20 3.7(9) . . . . ?
C23 C24 C19 N2 -176.0(5) . . . . ?
C16 N2 C19 C20 40.9(8) . . . . ?
C17 N2 C19 C20 -138.7(6) . . . . ?
C16 N2 C19 C24 -139.5(6) . . . . ?
C17 N2 C19 C24 41.0(8) . . . . ?
C22 C21 C20 C19 -1.0(9) . . . . ?
C26 C21 C20 C19 179.0(5) . . . . ?
C24 C19 C20 C21 -2.8(9) . . . . ?
N2 C19 C20 C21 176.8(5) . . . . ?
N1 C9 C10 C11 0.1(10) . . . . ?
C9 C10 C11 C12 -1.8(10) . . . . ?
C9 C10 C11 C14 -179.4(6) . . . . ?
N1 C13 C12 C11 0.5(10) . . . . ?
C10 C11 C12 C13 1.5(10) . . . . ?
C14 C11 C12 C13 179.0(6) . . . . ?
La1 O1 C1 O2 -40(2) . . . . ?
La1 O1 C1 C2 137.0(14) . . . . ?
C7 C2 C1 O2 -170.2(8) . . . . ?
C3 C2 C1 O2 12.0(11) . . . . ?
C7 C2 C1 O1 13.0(10) . . . . ?
C3 C2 C1 O1 -164.8(6) . . . . ?
C16 N2 C17 C18 -0.9(9) . . . . ?
C19 N2 C17 C18 178.7(6) . . . . ?
C10 C11 C14 C18 139.8(7) . . . . ?
C12 C11 C14 C18 -37.7(10) . . . . ?
C10 C11 C14 C15 -39.6(9) . . . . ?
C12 C11 C14 C15 142.9(7) . . . . ?
N2 C17 C18 C14 -1.6(10) . . . . ?
C15 C14 C18 C17 1.9(10) . . . . ?
C11 C14 C18 C17 -177.5(6) . . . . ?
C18 C14 C15 C16 0.2(10) . . . . ?
C11 C14 C15 C16 179.7(6) . . . . ?
C17 N2 C16 C15 3.1(10) . . . . ?
C19 N2 C16 C15 -176.5(6) . . . . ?
C14 C15 C16 N2 -2.7(11) . . . . ?
